data_4511699
loop_
_publ_author_name
'Mobin, Shaikh M.'
'Mishra, Veenu'
'Chaudhary, Archana'
'Rai, Dhirendra K.'
'Golov, Andrey A.'
'Mathur, Pradeep'

_publ_section_title
;
 Acid-Driven Dimensionality Control of Cd(II) Complexes: From Discrete
 Double Open Cubane to One- and Three-Dimensional Networks
;
_journal_issue 8
_journal_name_full 'Crystal Growth &amp; Design'
_journal_page_first 4124
_journal_paper_doi 10.1021/cg5007346
_journal_volume 14
_journal_year 2014
_chemical_formula_sum 'Cd O5 S'
_chemical_formula_weight 224.46
_chemical_name_systematic
;
 ?
;
_space_group_IT_number 14
_symmetry_space_group_name_Hall '-P 2yn'
_symmetry_space_group_name_H-M 'P 1 21/n 1'
_atom_sites_solution_hydrogens geom
_atom_sites_solution_primary direct
_atom_sites_solution_secondary difmap
_audit_creation_method SHELXL-97
_cell_angle_alpha 90.00
_cell_angle_beta 115.423(8)
_cell_angle_gamma 90.00
_cell_formula_units_Z 4
_cell_length_a 7.6262(5)
_cell_length_b 7.4531(3)
_cell_length_c 7.6295(5)
_cell_measurement_reflns_used 1752
_cell_measurement_temperature 150(2)
_cell_measurement_theta_max 71.3890
_cell_measurement_theta_min 5.8970
_cell_volume 391.66(5)
_computing_cell_refinement 'CrysAlis RED, Oxford Diffraction Ltd.,'
_computing_data_collection 'CrysAlis CCD, Oxford Diffraction Ltd.,'
_computing_data_reduction 'CrysAlis RED, Oxford Diffraction Ltd.,'
_computing_molecular_graphics Ortep3
_computing_publication_material Shelx97
_computing_structure_refinement 'SHELXL-97 (Sheldrick, 1997)'
_computing_structure_solution 'SHELXS-97 (Sheldrick, 1997)'
_diffrn_ambient_temperature 150(2)
_diffrn_detector_area_resol_mean 15.9948
_diffrn_measured_fraction_theta_full 1.000
_diffrn_measured_fraction_theta_max 1.000
_diffrn_measurement_device_type 'OXFORD DIFFRACTION SUPER NOVA'
_diffrn_measurement_method \w/q-scan
_diffrn_radiation_monochromator graphite
_diffrn_radiation_source 'Micro-Focus (Cu) X-ray Source'
_diffrn_radiation_type CuK\a
_diffrn_radiation_wavelength 1.5418
_diffrn_reflns_av_R_equivalents 0.0175
_diffrn_reflns_av_sigmaI/netI 0.0140
_diffrn_reflns_limit_h_max 9
_diffrn_reflns_limit_h_min -8
_diffrn_reflns_limit_k_max 8
_diffrn_reflns_limit_k_min -6
_diffrn_reflns_limit_l_max 8
_diffrn_reflns_limit_l_min -9
_diffrn_reflns_number 1857
_diffrn_reflns_theta_full 66.60
_diffrn_reflns_theta_max 66.60
_diffrn_reflns_theta_min 6.87
_exptl_absorpt_coefficient_mu 49.012
_exptl_absorpt_correction_T_max 0.0346
_exptl_absorpt_correction_T_min 0.0219
_exptl_absorpt_correction_type multi-scan
_exptl_absorpt_process_details
;
CrysAlis RED, Oxford Diffraction Ltd.,
Version 1.171.31.7 (release 18-10-2006 CrysAlis171 .NET)
(compiled Oct 18 2006,16:28:17)
Empirical absorption correction using spherical harmonics,
 implemented in SCALE3 ABSPACK scaling algorithm.
;
_exptl_crystal_colour colorless
_exptl_crystal_density_diffrn 3.807
_exptl_crystal_density_method 'not measured'
_exptl_crystal_description block
_exptl_crystal_F_000 416
_exptl_crystal_size_max 0.33
_exptl_crystal_size_mid 0.26
_exptl_crystal_size_min 0.21
_refine_diff_density_max 1.764
_refine_diff_density_min -2.538
_refine_diff_density_rms 0.360
_refine_ls_extinction_coef 0.0057(5)
_refine_ls_extinction_expression Fc^*^=kFc[1+0.001xFc^2^\l^3^/sin(2\q)]^-1/4^
_refine_ls_extinction_method SHELXL
_refine_ls_goodness_of_fit_ref 1.117
_refine_ls_hydrogen_treatment riding
_refine_ls_matrix_type full
_refine_ls_number_parameters 60
_refine_ls_number_reflns 689
_refine_ls_number_restraints 0
_refine_ls_restrained_S_all 1.117
_refine_ls_R_factor_all 0.0400
_refine_ls_R_factor_gt 0.0399
_refine_ls_shift/su_max 0.000
_refine_ls_shift/su_mean 0.000
_refine_ls_structure_factor_coef Fsqd
_refine_ls_weighting_details 'calc w=1/[\s^2^(Fo^2^)+(0.0739P)^2^+2.8475P] where P=(Fo^2^+2Fc^2^)/3'
_refine_ls_weighting_scheme calc
_refine_ls_wR_factor_gt 0.1049
_refine_ls_wR_factor_ref 0.1050
_reflns_number_gt 685
_reflns_number_total 689
_reflns_threshold_expression >2sigma(I)
_cod_data_source_file cg5007346_si_002.cif
_cod_data_source_block 4
_cod_depositor_comments 'Adding full bibliography for 4511696--4511703.cif.'
_cod_original_cell_volume 391.66(4)
_cod_database_code 4511699

loop_
_symmetry_equiv_pos_as_xyz
'x, y, z'
'-x+1/2, y+1/2, -z+1/2'
'-x, -y, -z'
'x-1/2, -y-1/2, z-1/2'

loop_
_atom_site_label
_atom_site_type_symbol
_atom_site_fract_x
_atom_site_fract_y
_atom_site_fract_z
_atom_site_U_iso_or_equiv
_atom_site_adp_type
_atom_site_occupancy
_atom_site_symmetry_multiplicity
_atom_site_calc_flag
Cd1 Cd 0.45883(6) 0.26006(6) 0.23964(6) 0.0061(3) Uani 1 1 d
S1 S 0.25673(19) 0.38296(18) 0.51203(19) 0.0030(4) Uiso 1 1 d
O2 O 0.3851(9) 0.2406(5) 0.4942(9) 0.0095(12) Uani 1 1 d
O3 O 0.7385(6) 0.0974(6) 0.4614(6) 0.0069(9) Uani 1 1 d
O1 O 0.3649(6) 0.4874(6) 0.6917(6) 0.0102(9) Uani 1 1 d
O4 O 0.0870(7) 0.3001(8) 0.5220(7) 0.0116(10) Uani 1 1 d
O5 O 0.2044(6) 0.4994(6) 0.3424(6) 0.0117(9) Uani 1 1 d

loop_
_atom_site_aniso_label
_atom_site_aniso_U_11
_atom_site_aniso_U_22
_atom_site_aniso_U_33
_atom_site_aniso_U_23
_atom_site_aniso_U_13
_atom_site_aniso_U_12
Cd1 0.0095(5) 0.0076(4) 0.0013(4) -0.00081(12) 0.0026(3) -0.00278(13)
O2 0.014(3) 0.008(3) 0.012(3) 0.0004(15) 0.011(3) 0.0049(15)
O3 0.0076(19) 0.006(2) 0.0040(19) 0.0018(16) 0.0000(16) -0.0009(16)
O1 0.018(2) 0.010(2) 0.005(2) -0.0017(17) 0.0064(17) -0.0053(18)
O4 0.015(2) 0.014(2) 0.009(2) -0.003(2) 0.008(2) -0.006(2)
O5 0.019(2) 0.013(2) 0.006(2) 0.0007(18) 0.0079(17) 0.0019(19)

loop_
_atom_type_symbol
_atom_type_description
_atom_type_scat_dispersion_real
_atom_type_scat_dispersion_imag
_atom_type_scat_source
Cd Cd 0.1185 4.6533 'International Tables Vol C Tables 4.2.6.8 and 6.1.1.4'
O O 0.0492 0.0322 'International Tables Vol C Tables 4.2.6.8 and 6.1.1.4'
S S 0.3331 0.5567 'International Tables Vol C Tables 4.2.6.8 and 6.1.1.4'

loop_
_geom_angle_atom_site_label_1
_geom_angle_atom_site_label_2
_geom_angle_atom_site_label_3
_geom_angle
_geom_angle_site_symmetry_1
_geom_angle_site_symmetry_3
O1 Cd1 O5 175.37(14) 3_666 2_545
O1 Cd1 O2 101.53(16) 3_666 .
O5 Cd1 O2 82.57(16) 2_545 .
O1 Cd1 O4 86.23(18) 3_666 4_665
O5 Cd1 O4 89.23(18) 2_545 4_665
O2 Cd1 O4 162.1(2) . 4_665
O1 Cd1 O3 87.45(15) 3_666 4_565
O5 Cd1 O3 92.52(15) 2_545 4_565
O2 Cd1 O3 117.94(18) . 4_565
O4 Cd1 O3 78.14(16) 4_665 4_565
O1 Cd1 O3 89.83(15) 3_666 .
O5 Cd1 O3 88.74(15) 2_545 .
O2 Cd1 O3 80.49(18) . .
O4 Cd1 O3 83.46(16) 4_665 .
O3 Cd1 O3 161.5(2) 4_565 .
O5 S1 O4 112.6(3) . .
O5 S1 O1 109.8(3) . .
O4 S1 O1 109.1(3) . .
O5 S1 O2 106.4(3) . .
O4 S1 O2 109.5(3) . .
O1 S1 O2 109.4(3) . .
S1 O2 Cd1 116.8(3) . .
Cd1 O3 Cd1 119.17(18) 4_666 .
S1 O1 Cd1 134.2(2) . 3_666
S1 O4 Cd1 141.0(3) . 4_566
S1 O5 Cd1 131.9(3) . 2

loop_
_geom_bond_atom_site_label_1
_geom_bond_atom_site_label_2
_geom_bond_distance
_geom_bond_site_symmetry_2
Cd1 O1 2.240(4) 3_666
Cd1 O5 2.246(5) 2_545
Cd1 O2 2.247(6) .
Cd1 O4 2.304(5) 4_665
Cd1 O3 2.323(4) 4_565
Cd1 O3 2.405(4) .
S1 O5 1.464(4) .
S1 O4 1.465(5) .
S1 O1 1.482(4) .
S1 O2 1.489(5) .
O3 Cd1 2.323(4) 4_666
O1 Cd1 2.240(4) 3_666
O4 Cd1 2.304(5) 4_566
O5 Cd1 2.246(5) 2

loop_
_geom_torsion_atom_site_label_1
_geom_torsion_atom_site_label_2
_geom_torsion_atom_site_label_3
_geom_torsion_atom_site_label_4
_geom_torsion
_geom_torsion_site_symmetry_1
_geom_torsion_site_symmetry_4
O5 S1 O2 Cd1 2.5(4) . .
O4 S1 O2 Cd1 124.5(3) . .
O1 S1 O2 Cd1 -116.1(3) . .
O1 Cd1 O2 S1 65.8(4) 3_666 .
O5 Cd1 O2 S1 -116.3(4) 2_545 .
O4 Cd1 O2 S1 -179.8(5) 4_665 .
O3 Cd1 O2 S1 -27.4(4) 4_565 .
O3 Cd1 O2 S1 153.7(4) . .
O1 Cd1 O3 Cd1 34.2(2) 3_666 4_666
O5 Cd1 O3 Cd1 -150.2(2) 2_545 4_666
O2 Cd1 O3 Cd1 -67.5(2) . 4_666
O4 Cd1 O3 Cd1 120.4(2) 4_665 4_666
O3 Cd1 O3 Cd1 115.6(3) 4_565 4_666
O5 S1 O1 Cd1 -23.4(4) . 3_666
O4 S1 O1 Cd1 -147.2(4) . 3_666
O2 S1 O1 Cd1 93.1(4) . 3_666
O5 S1 O4 Cd1 -135.5(5) . 4_566
O1 S1 O4 Cd1 -13.4(6) . 4_566
O2 S1 O4 Cd1 106.3(6) . 4_566
O4 S1 O5 Cd1 66.6(4) . 2
O1 S1 O5 Cd1 -55.1(4) . 2
O2 S1 O5 Cd1 -173.4(3) . 2
